data_7223553
loop_
_publ_author_name
'Xue, Li-Jun'
'Huo, Peng'
'Li, Yan-Hong'
'Hou, Jin-Le'
'Zhu, Qin-Yu'
'Dai, Jie'

_publ_section_title
;
 An ionic charge-transfer dyad prepared cost-effectively from a
 tetrathiafulvalene carboxylate anion and a TMPyP cation.
;
_journal_issue 4
_journal_name_full 'Physical chemistry chemical physics : PCCP'
_journal_page_first 2940
_journal_page_last 2948
_journal_paper_doi 10.1039/c5cp06141e
_journal_volume 18
_journal_year 2016
_chemical_formula_sum 'C84 H72 N8 O19 S24'
_chemical_formula_weight 2267.07
_chemical_name_systematic
; 
 ? 
;
_space_group_IT_number 11
_symmetry_cell_setting monoclinic
_symmetry_space_group_name_Hall '-P 2yb'
_symmetry_space_group_name_H-M 'P 1 21/m 1'
_atom_sites_solution_hydrogens geom
_atom_sites_solution_primary direct
_atom_sites_solution_secondary difmap
_audit_creation_method SHELXL-97
_cell_angle_alpha 90.00
_cell_angle_beta 99.191(4)
_cell_angle_gamma 90.00
_cell_formula_units_Z 2
_cell_length_a 10.8302(4)
_cell_length_b 33.4895(16)
_cell_length_c 13.8319(6)
_cell_measurement_reflns_used 4308
_cell_measurement_temperature 293(2)
_cell_measurement_theta_max 72.4
_cell_measurement_theta_min 3.5
_cell_volume 4952.4(4)
_computing_cell_refinement 'CrystalClear (Rigaku Corp., 2000)'
_computing_data_collection 'CrystalClear (Rigaku Corp., 2000)'
_computing_data_reduction 'CrystalClear (Rigaku Corp., 2000)'
_computing_molecular_graphics 'SHELXL-97 (Sheldrick, 1997)'
_computing_publication_material 'SHELXL-97 (Sheldrick, 1997)'
_computing_structure_refinement 'SHELXL-97 (Sheldrick, 1997)'
_computing_structure_solution 'SHELXS-97 (Sheldrick, 1990)'
_diffrn_ambient_temperature 293(2)
_diffrn_detector_area_resol_mean 14.63
_diffrn_measured_fraction_theta_full 0.970
_diffrn_measured_fraction_theta_max 0.970
_diffrn_measurement_device_type 'Rigaku Saturn'
_diffrn_measurement_method \w
_diffrn_radiation_monochromator graphite
_diffrn_radiation_source 'fine-focus sealed tube'
_diffrn_radiation_type CuK\a
_diffrn_radiation_wavelength 1.54184
_diffrn_reflns_av_R_equivalents 0.0594
_diffrn_reflns_av_sigmaI/netI 0.0751
_diffrn_reflns_limit_h_max 8
_diffrn_reflns_limit_h_min -13
_diffrn_reflns_limit_k_max 41
_diffrn_reflns_limit_k_min -38
_diffrn_reflns_limit_l_max 17
_diffrn_reflns_limit_l_min -17
_diffrn_reflns_number 20829
_diffrn_reflns_theta_full 73.69
_diffrn_reflns_theta_max 73.69
_diffrn_reflns_theta_min 3.50
_exptl_absorpt_coefficient_mu 5.376
_exptl_absorpt_correction_T_max 0.3467
_exptl_absorpt_correction_T_min 0.1073
_exptl_absorpt_correction_type multi-scan
_exptl_absorpt_process_details 'Jacobson, R. (1998) Private communication'
_exptl_crystal_colour 'clear light black'
_exptl_crystal_density_diffrn 1.492
_exptl_crystal_density_method 'not measured'
_exptl_crystal_description prism
_exptl_crystal_F_000 2300
_exptl_crystal_size_max 0.75
_exptl_crystal_size_mid 0.26
_exptl_crystal_size_min 0.25
_refine_diff_density_max 1.275
_refine_diff_density_min -0.691
_refine_diff_density_rms 0.103
_refine_ls_extinction_method none
_refine_ls_goodness_of_fit_ref 1.182
_refine_ls_hydrogen_treatment constr
_refine_ls_matrix_type full
_refine_ls_number_parameters 638
_refine_ls_number_reflns 9892
_refine_ls_number_restraints 1
_refine_ls_restrained_S_all 1.183
_refine_ls_R_factor_all 0.1281
_refine_ls_R_factor_gt 0.0837
_refine_ls_shift/su_max 0.042
_refine_ls_shift/su_mean 0.001
_refine_ls_structure_factor_coef Fsqd
_refine_ls_weighting_details 'calc w=1/[\s^2^(Fo^2^)+(0.0100P)^2^+20.0000P] where P=(Fo^2^+2Fc^2^)/3'
_refine_ls_weighting_scheme calc
_refine_ls_wR_factor_gt 0.1767
_refine_ls_wR_factor_ref 0.1966
_reflns_number_gt 6181
_reflns_number_total 9892
_reflns_threshold_expression >2sigma(I)
_cod_data_source_file c5cp06141e2.cif
_cod_data_source_block 1
_cod_depositor_comments 'Adding full bibliography for 7223553--7223554.cif.'
_cod_original_sg_symbol_Hall '-P 2yb  '
_cod_original_sg_symbol_H-M 'P 21/m  '
_cod_database_code 7223553

loop_
_symmetry_equiv_pos_as_xyz
'x, y, z'
'-x, y+1/2, -z'
'-x, -y, -z'
'x, -y-1/2, z'

loop_
_atom_site_label
_atom_site_type_symbol
_atom_site_fract_x
_atom_site_fract_y
_atom_site_fract_z
_atom_site_U_iso_or_equiv
_atom_site_adp_type
_atom_site_occupancy
_atom_site_symmetry_multiplicity
_atom_site_calc_flag
_atom_site_refinement_flags
_atom_site_disorder_group
S1 S 0.65323(14) 0.29403(5) -0.29241(12) 0.0450(4) Uani 1 1 d . .
S2 S 0.9108(2) 0.29402(7) -0.13532(16) 0.0730(6) Uani 1 1 d . .
S3 S 1.1652(2) 0.30105(9) -0.01409(17) 0.0869(8) Uani 1 1 d . .
S4 S 0.93203(17) 0.29372(6) 0.58842(15) 0.0629(5) Uani 1 1 d . .
S7 S 0.88390(17) 0.49243(6) 0.14907(13) 0.0582(5) Uani 1 1 d . .
S8 S 1.04564(17) 0.43456(6) 0.06894(13) 0.0554(4) Uani 1 1 d . .
S9 S 0.67307(19) 0.48248(7) -0.04198(15) 0.0670(5) Uani 1 1 d . .
S10 S 0.83332(19) 0.42463(7) -0.12457(15) 0.0694(6) Uani 1 1 d . .
S11 S 0.4622(2) 0.47332(7) -0.21065(19) 0.0813(7) Uani 1 1 d . .
S12 S 0.6417(2) 0.41045(8) -0.30439(16) 0.0854(7) Uani 1 1 d . .
O1 O 0.3447(5) 0.28568(16) -0.4791(4) 0.0766(17) Uani 1 1 d . .
O2 O 0.4580(5) 0.33531(16) -0.4044(5) 0.0793(17) Uani 1 1 d . .
O3 O 1.2621(6) 0.2847(2) 0.7477(4) 0.103(2) Uani 1 1 d . .
O4 O 1.1436(7) 0.3347(2) 0.6749(6) 0.110(3) Uani 1 1 d . .
O5 O 0.9649(6) 0.52757(19) 0.3299(4) 0.0843(19) Uani 1 1 d . .
O6 O 1.1479(5) 0.49845(18) 0.3754(4) 0.0790(17) Uani 1 1 d . .
O7 O 1.2794(5) 0.45095(17) 0.3110(4) 0.0655(14) Uani 1 1 d . .
O8 O 1.2708(5) 0.41187(17) 0.1809(4) 0.0656(14) Uani 1 1 d . .
N1 N 0.6491(6) 0.2500 0.0362(5) 0.0365(15) Uani 1 2 d S .
H1 H 0.7170 0.2500 0.0781 0.044 Uiso 1 2 calc SR .
N2 N 0.7854(4) 0.31168(14) 0.1622(3) 0.0374(11) Uani 1 1 d . .
N3 N 0.9339(6) 0.2500 0.2769(5) 0.0362(15) Uani 1 2 d S .
H3 H 0.8755 0.2500 0.2268 0.043 Uiso 1 2 calc SR .
N4 N 0.3126(5) 0.39069(16) -0.1206(4) 0.0477(13) Uani 1 1 d . .
N5 N 1.1795(5) 0.40271(17) 0.4925(4) 0.0510(14) Uani 1 1 d . .
C1 C 0.5262(5) 0.27032(18) -0.3648(4) 0.0399(13) Uani 1 1 d . .
C2 C 0.7263(8) 0.2500 -0.2449(6) 0.041(2) Uani 1 2 d S .
C3 C 0.8347(9) 0.2500 -0.1812(6) 0.050(2) Uani 1 2 d S .
C4 C 1.0428(6) 0.2702(2) -0.0701(5) 0.062(2) Uani 1 1 d . .
C5 C 1.0958(11) 0.3180(4) 0.0823(8) 0.126(5) Uani 1 1 d . .
H5A H 1.0236 0.3337 0.0574 0.189 Uiso 1 1 calc R .
H5B H 1.1543 0.3341 0.1250 0.189 Uiso 1 1 calc R .
H5C H 1.0709 0.2956 0.1180 0.189 Uiso 1 1 calc R .
C6 C 0.4361(7) 0.2997(2) -0.4198(6) 0.0593(19) Uani 1 1 d . .
C7 C 1.0663(6) 0.2698(2) 0.6484(4) 0.0472(15) Uani 1 1 d . .
C8 C 0.8597(9) 0.2500 0.5421(7) 0.054(3) Uani 1 2 d S .
C12 C 1.1654(8) 0.2994(3) 0.6939(7) 0.075(2) Uani 1 1 d . .
C13 C 1.0268(6) 0.48128(19) 0.2216(5) 0.0465(15) Uani 1 1 d . .
C14 C 1.1015(6) 0.45457(19) 0.1844(5) 0.0450(15) Uani 1 1 d . .
C15 C 0.9038(6) 0.4614(2) 0.0508(5) 0.0482(16) Uani 1 1 d . .
C16 C 0.8183(6) 0.4573(2) -0.0285(5) 0.0521(17) Uani 1 1 d . .
C17 C 0.6168(7) 0.4630(2) -0.1578(5) 0.0565(18) Uani 1 1 d . .
C18 C 0.6896(7) 0.4366(2) -0.1971(5) 0.0551(17) Uani 1 1 d . .
C19 C 0.4555(8) 0.5261(3) -0.2093(8) 0.092(3) Uani 1 1 d . .
H19A H 0.4653 0.5353 -0.1428 0.139 Uiso 1 1 calc R .
H19B H 0.3762 0.5348 -0.2440 0.139 Uiso 1 1 calc R .
H19C H 0.5215 0.5368 -0.2404 0.139 Uiso 1 1 calc R .
C20 C 0.7836(9) 0.3937(3) -0.3397(7) 0.094(3) Uani 1 1 d . .
H20A H 0.8332 0.4163 -0.3521 0.141 Uiso 1 1 calc R .
H20B H 0.7651 0.3778 -0.3980 0.141 Uiso 1 1 calc R .
H20C H 0.8290 0.3778 -0.2880 0.141 Uiso 1 1 calc R .
C21 C 1.0475(7) 0.5041(2) 0.3156(5) 0.0575(18) Uani 1 1 d . .
C22 C 1.2276(6) 0.4377(2) 0.2280(5) 0.0512(16) Uani 1 1 d . .
C23 C 0.4819(6) 0.27004(19) -0.0693(5) 0.0481(15) Uani 1 1 d . .
H23 H 0.4230 0.2862 -0.1069 0.058 Uiso 1 1 calc R .
C24 C 0.5877(5) 0.28373(17) -0.0017(4) 0.0376(13) Uani 1 1 d . .
C25 C 0.6140(5) 0.32325(17) 0.0262(4) 0.0361(13) Uani 1 1 d . .
C26 C 0.7080(5) 0.33630(17) 0.1012(4) 0.0375(13) Uani 1 1 d . .
C27 C 0.7359(6) 0.37763(18) 0.1257(5) 0.0449(15) Uani 1 1 d . .
H27 H 0.6957 0.3999 0.0951 0.054 Uiso 1 1 calc R .
C28 C 0.8299(6) 0.37771(18) 0.2003(5) 0.0448(15) Uani 1 1 d . .
H28 H 0.8690 0.4001 0.2312 0.054 Uiso 1 1 calc R .
C29 C 0.8602(5) 0.33642(17) 0.2243(4) 0.0384(13) Uani 1 1 d . .
C30 C 0.9555(5) 0.32337(17) 0.2985(4) 0.0362(13) Uani 1 1 d . .
C31 C 0.9864(5) 0.28368(17) 0.3219(4) 0.0353(13) Uani 1 1 d . .
C32 C 1.0797(5) 0.27024(17) 0.4002(4) 0.0399(13) Uani 1 1 d . .
H32 H 1.1315 0.2865 0.4437 0.048 Uiso 1 1 calc R .
C33 C 0.5217(5) 0.35247(17) -0.0253(4) 0.0380(13) Uani 1 1 d . .
C34 C 0.4969(6) 0.35429(19) -0.1261(5) 0.0462(15) Uani 1 1 d . .
H34 H 0.5528 0.3430 -0.1628 0.055 Uiso 1 1 calc R .
C35 C 0.3904(7) 0.3726(2) -0.1730(5) 0.0504(16) Uani 1 1 d . .
H35 H 0.3723 0.3724 -0.2410 0.060 Uiso 1 1 calc R .
C36 C 0.3400(6) 0.3925(2) -0.0234(5) 0.0503(16) Uani 1 1 d . .
H36 H 0.2876 0.4066 0.0113 0.060 Uiso 1 1 calc R .
C37 C 0.4439(6) 0.37401(19) 0.0266(5) 0.0456(15) Uani 1 1 d . .
H37 H 0.4622 0.3758 0.0945 0.055 Uiso 1 1 calc R .
C38 C 0.1921(7) 0.4060(2) -0.1731(6) 0.071(2) Uani 1 1 d . .
H38A H 0.1345 0.4094 -0.1278 0.106 Uiso 1 1 calc R .
H38B H 0.1583 0.3873 -0.2231 0.106 Uiso 1 1 calc R .
H38C H 0.2055 0.4313 -0.2027 0.106 Uiso 1 1 calc R .
C39 C 1.0315(5) 0.35364(18) 0.3621(4) 0.0393(13) Uani 1 1 d . .
C40 C 0.9790(6) 0.3804(2) 0.4196(5) 0.0508(16) Uani 1 1 d . .
H40 H 0.8925 0.3820 0.4149 0.061 Uiso 1 1 calc R .
C41 C 1.0542(7) 0.4047(2) 0.4838(5) 0.0559(18) Uani 1 1 d . .
H41 H 1.0180 0.4228 0.5219 0.067 Uiso 1 1 calc R .
C42 C 1.2320(6) 0.3780(2) 0.4358(5) 0.0546(18) Uani 1 1 d . .
H42 H 1.3187 0.3772 0.4411 0.065 Uiso 1 1 calc R .
C43 C 1.1609(6) 0.3537(2) 0.3698(5) 0.0497(16) Uani 1 1 d . .
H43 H 1.1994 0.3371 0.3297 0.060 Uiso 1 1 calc R .
C44 C 1.2603(8) 0.4279(3) 0.5641(6) 0.082(3) Uani 1 1 d . .
H44A H 1.2949 0.4492 0.5303 0.122 Uiso 1 1 calc R .
H44B H 1.3268 0.4120 0.5987 0.122 Uiso 1 1 calc R .
H44C H 1.2116 0.4390 0.6098 0.122 Uiso 1 1 calc R .
C9 C 0.7533(10) 0.2617(3) 0.4746(8) 0.038(3) Uiso 0.50 1 d P .
S6 S 0.4786(6) 0.2389(2) 0.2199(4) 0.055(2) Uiso 0.287(7) 1 d P 1
S5 S 0.7036(9) 0.3112(3) 0.4388(7) 0.051(3) Uiso 0.287(7) 1 d P 1
C10 C 0.585(2) 0.2500 0.3234(18) 0.066(6) Uiso 0.574(14) 2 d SP 1
S20 S 0.6749(8) 0.2248(2) 0.4010(7) 0.049(2) Uiso 0.287(7) 1 d P 1
S13 S 0.4821(10) 0.3396(4) 0.3022(8) 0.086(3) Uiso 0.287(7) 1 d P 1
C45 C 0.585(3) 0.2895(11) 0.344(3) 0.064(10) Uiso 0.287(7) 1 d P 1
C46 C 0.549(2) 0.3810(7) 0.3728(19) 0.041(6) Uiso 0.287(7) 1 d P 1
C47 C 0.3979(17) 0.2357(5) 0.2984(13) 0.025(4) Uiso 0.287(7) 1 d P 1
S6A S 0.359(2) 0.2500 0.277(2) 0.262(15) Uiso 0.426(14) 2 d SPD 2
C10A C 0.554(5) 0.2500 0.358(4) 0.122(17) Uiso 0.426(14) 2 d SP 2
C45A C 0.576(3) 0.3007(10) 0.357(2) 0.034(8) Uiso 0.213(7) 1 d P 2
C46A C 0.544(2) 0.3750(7) 0.3380(19) 0.017(5) Uiso 0.213(7) 1 d P 2
S20A S 0.6571(12) 0.2231(4) 0.4230(10) 0.059(4) Uiso 0.213(7) 1 d P 2
S5A S 0.6886(10) 0.3091(3) 0.4552(9) 0.040(3) Uiso 0.213(7) 1 d P 2
S13A S 0.4881(9) 0.3276(3) 0.2790(7) 0.049(3) Uiso 0.213(7) 1 d P 2
C47A C 0.4868(18) 0.2777(7) 0.2307(15) 0.013(4) Uiso 0.213(7) 1 d PD 2
O20 O 1.2268(12) 0.5441(4) 0.5643(10) 0.224(5) Uiso 1 1 d . .
O21 O 1.5000 0.5000 0.5000 0.315(12) Uiso 1 2 d S .

loop_
_atom_site_aniso_label
_atom_site_aniso_U_11
_atom_site_aniso_U_22
_atom_site_aniso_U_33
_atom_site_aniso_U_23
_atom_site_aniso_U_13
_atom_site_aniso_U_12
S1 0.0376(8) 0.0468(8) 0.0488(9) -0.0058(7) 0.0016(7) 0.0016(7)
S2 0.0681(13) 0.0659(12) 0.0739(13) -0.0152(10) -0.0231(10) 0.0023(10)
S3 0.0566(12) 0.130(2) 0.0731(14) -0.0311(14) 0.0057(10) -0.0205(13)
S4 0.0535(10) 0.0625(11) 0.0760(13) 0.0149(10) 0.0208(9) 0.0167(9)
S7 0.0582(11) 0.0580(11) 0.0555(10) -0.0153(8) -0.0003(8) 0.0153(9)
S8 0.0531(10) 0.0627(11) 0.0483(9) -0.0113(8) 0.0017(8) 0.0141(9)
S9 0.0609(11) 0.0744(13) 0.0609(11) -0.0150(10) -0.0050(9) 0.0217(10)
S10 0.0633(12) 0.0831(14) 0.0580(11) -0.0234(10) -0.0018(9) 0.0182(11)
S11 0.0618(13) 0.0654(13) 0.1044(17) -0.0028(12) -0.0236(12) -0.0006(11)
S12 0.0920(17) 0.0975(18) 0.0610(13) -0.0259(12) -0.0048(11) -0.0092(14)
O1 0.060(3) 0.068(4) 0.088(4) 0.003(3) -0.031(3) 0.002(3)
O2 0.060(3) 0.050(3) 0.116(5) 0.006(3) -0.021(3) 0.004(3)
O3 0.066(4) 0.159(7) 0.074(4) -0.024(4) -0.020(3) -0.035(4)
O4 0.104(5) 0.074(5) 0.157(7) -0.041(5) 0.035(5) -0.024(4)
O5 0.090(4) 0.092(4) 0.068(4) -0.033(3) 0.003(3) 0.026(4)
O6 0.084(4) 0.090(4) 0.056(3) -0.024(3) -0.009(3) 0.015(3)
O7 0.061(3) 0.077(4) 0.053(3) -0.005(3) -0.007(2) 0.005(3)
O8 0.059(3) 0.078(4) 0.059(3) -0.004(3) 0.008(2) 0.022(3)
N1 0.032(4) 0.033(3) 0.040(4) 0.000 -0.007(3) 0.000
N2 0.036(3) 0.037(3) 0.037(3) 0.000(2) 0.001(2) 0.001(2)
N3 0.032(4) 0.037(4) 0.036(4) 0.000 -0.003(3) 0.000
N4 0.050(3) 0.041(3) 0.051(3) -0.001(3) 0.003(3) 0.013(3)
N5 0.054(4) 0.052(3) 0.044(3) -0.004(3) -0.002(3) -0.012(3)
C1 0.031(3) 0.048(3) 0.041(3) -0.003(3) 0.005(2) -0.002(3)
C2 0.045(5) 0.042(5) 0.036(4) 0.000 0.006(4) 0.000
C3 0.057(6) 0.053(6) 0.037(5) 0.000 0.000(4) 0.000
C4 0.045(4) 0.085(5) 0.052(4) -0.008(4) -0.006(3) -0.001(4)
C5 0.138(10) 0.159(12) 0.092(8) -0.042(8) 0.048(7) -0.019(9)
C6 0.047(4) 0.062(5) 0.064(5) 0.005(4) -0.005(3) 0.009(4)
C7 0.037(3) 0.058(4) 0.045(3) 0.000(3) 0.001(3) -0.002(3)
C8 0.039(5) 0.083(7) 0.041(5) 0.000 0.008(4) 0.000
C12 0.066(6) 0.084(7) 0.077(6) -0.028(5) 0.021(5) -0.024(5)
C13 0.050(4) 0.042(3) 0.046(4) 0.002(3) 0.005(3) 0.001(3)
C14 0.052(4) 0.040(3) 0.044(3) 0.002(3) 0.012(3) -0.002(3)
C15 0.048(4) 0.044(4) 0.052(4) -0.004(3) 0.004(3) 0.003(3)
C16 0.054(4) 0.048(4) 0.052(4) -0.002(3) 0.003(3) 0.005(3)
C17 0.054(4) 0.049(4) 0.062(4) 0.004(3) -0.003(3) -0.006(3)
C18 0.059(4) 0.052(4) 0.054(4) 0.004(3) 0.007(3) -0.007(4)
C19 0.066(6) 0.068(6) 0.143(9) 0.029(6) 0.016(6) 0.011(5)
C20 0.132(9) 0.074(6) 0.083(6) -0.027(5) 0.038(6) -0.006(6)
C21 0.071(5) 0.053(4) 0.048(4) -0.010(3) 0.010(4) 0.001(4)
C22 0.048(4) 0.058(4) 0.049(4) 0.009(3) 0.010(3) -0.001(3)
C23 0.046(4) 0.045(3) 0.048(4) 0.000(3) -0.008(3) 0.002(3)
C24 0.033(3) 0.037(3) 0.041(3) 0.001(3) 0.001(2) 0.003(2)
C25 0.036(3) 0.033(3) 0.039(3) 0.000(2) 0.006(2) 0.006(2)
C26 0.036(3) 0.036(3) 0.041(3) 0.000(3) 0.006(3) -0.001(3)
C27 0.044(4) 0.031(3) 0.057(4) 0.002(3) 0.001(3) 0.001(3)
C28 0.040(3) 0.035(3) 0.055(4) -0.004(3) -0.005(3) -0.009(3)
C29 0.037(3) 0.035(3) 0.043(3) -0.005(3) 0.006(3) -0.004(3)
C30 0.033(3) 0.036(3) 0.040(3) -0.002(2) 0.008(2) -0.003(2)
C31 0.031(3) 0.041(3) 0.033(3) -0.005(2) 0.004(2) -0.007(2)
C32 0.035(3) 0.045(3) 0.039(3) -0.007(3) 0.002(2) -0.005(3)
C33 0.036(3) 0.035(3) 0.041(3) 0.002(3) 0.001(3) -0.001(3)
C34 0.054(4) 0.044(3) 0.043(4) 0.003(3) 0.016(3) 0.013(3)
C35 0.067(4) 0.045(4) 0.039(3) 0.002(3) 0.008(3) 0.010(3)
C36 0.053(4) 0.048(4) 0.052(4) -0.008(3) 0.015(3) 0.015(3)
C37 0.050(4) 0.049(4) 0.036(3) -0.004(3) 0.002(3) 0.008(3)
C38 0.057(5) 0.070(5) 0.079(5) -0.006(4) -0.010(4) 0.028(4)
C39 0.039(3) 0.042(3) 0.035(3) 0.001(3) 0.000(3) -0.004(3)
C40 0.046(4) 0.053(4) 0.053(4) -0.008(3) 0.007(3) -0.002(3)
C41 0.064(5) 0.057(4) 0.047(4) -0.014(3) 0.009(3) -0.003(4)
C42 0.038(4) 0.060(4) 0.062(4) 0.002(4) -0.001(3) -0.013(3)
C43 0.045(4) 0.053(4) 0.051(4) -0.007(3) 0.010(3) -0.004(3)
C44 0.083(6) 0.094(7) 0.062(5) -0.024(5) -0.004(4) -0.031(5)

loop_
_atom_type_symbol
_atom_type_description
_atom_type_scat_dispersion_real
_atom_type_scat_dispersion_imag
_atom_type_scat_source
C C 0.0181 0.0091 'International Tables Vol C Tables 4.2.6.8 and 6.1.1.4'
H H 0.0000 0.0000 'International Tables Vol C Tables 4.2.6.8 and 6.1.1.4'
N N 0.0311 0.0180 'International Tables Vol C Tables 4.2.6.8 and 6.1.1.4'
O O 0.0492 0.0322 'International Tables Vol C Tables 4.2.6.8 and 6.1.1.4'
S S 0.3331 0.5567 'International Tables Vol C Tables 4.2.6.8 and 6.1.1.4'

loop_
_geom_angle_atom_site_label_1
_geom_angle_atom_site_label_2
_geom_angle_atom_site_label_3
_geom_angle
_geom_angle_site_symmetry_1
_geom_angle_site_symmetry_3
C2 S1 C1 95.7(3) . .
C3 S2 C4 95.7(4) . .
C5 S3 C4 98.2(5) . .
C8 S4 C7 94.7(4) . .
C13 S7 C15 96.4(3) . .
C14 S8 C15 95.8(3) . .
C17 S9 C16 95.3(3) . .
C16 S10 C18 96.3(3) . .
C17 S11 C19 103.4(4) . .
C18 S12 C20 104.0(4) . .
C24 N1 C24 110.8(6) 4_565 .
C24 N1 H1 124.6 4_565 .
C24 N1 H1 124.6 . .
C29 N2 C26 105.4(5) . .
C31 N3 C31 111.1(7) 4_565 .
C31 N3 H3 124.4 4_565 .
C31 N3 H3 124.4 . .
C36 N4 C35 120.5(6) . .
C36 N4 C38 121.2(6) . .
C35 N4 C38 118.1(6) . .
C42 N5 C41 119.9(6) . .
C42 N5 C44 119.2(6) . .
C41 N5 C44 120.8(6) . .
C1 C1 C6 130.9(4) 4_565 .
C1 C1 S1 116.9(2) 4_565 .
C6 C1 S1 112.2(5) . .
C3 C2 S1 122.6(2) . .
C3 C2 S1 122.6(2) . 4_565
S1 C2 S1 114.7(5) . 4_565
C2 C3 S2 123.0(3) . .
C2 C3 S2 123.0(3) . 4_565
S2 C3 S2 114.1(5) . 4_565
C4 C4 S2 117.1(3) 4_565 .
C4 C4 S3 126.0(3) 4_565 .
S2 C4 S3 116.9(5) . .
S3 C5 H5A 109.5 . .
S3 C5 H5B 109.5 . .
H5A C5 H5B 109.5 . .
S3 C5 H5C 109.5 . .
H5A C5 H5C 109.5 . .
H5B C5 H5C 109.5 . .
O2 C6 O1 125.5(7) . .
O2 C6 C1 117.1(6) . .
O1 C6 C1 117.4(7) . .
C7 C7 C12 130.6(5) 4_565 .
C7 C7 S4 117.2(2) 4_565 .
C12 C7 S4 112.2(6) . .
C9 C8 C9 32.1(8) 4_565 .
C9 C8 S4 106.3(4) 4_565 4_565
C9 C8 S4 138.5(5) . 4_565
C9 C8 S4 138.5(6) 4_565 .
C9 C8 S4 106.3(4) . .
S4 C8 S4 115.2(5) 4_565 .
O4 C12 O3 127.3(9) . .
O4 C12 C7 116.1(9) . .
O3 C12 C7 116.6(9) . .
C14 C13 C21 130.5(6) . .
C14 C13 S7 116.7(5) . .
C21 C13 S7 112.8(5) . .
C13 C14 C22 130.4(6) . .
C13 C14 S8 117.2(5) . .
C22 C14 S8 112.3(5) . .
C16 C15 S7 123.2(5) . .
C16 C15 S8 122.9(5) . .
S7 C15 S8 113.9(4) . .
C15 C16 S10 123.8(5) . .
C15 C16 S9 122.0(5) . .
S10 C16 S9 114.0(4) . .
C18 C17 S9 118.2(6) . .
C18 C17 S11 122.7(6) . .
S9 C17 S11 118.6(5) . .
C17 C18 S12 124.1(6) . .
C17 C18 S10 116.0(6) . .
S12 C18 S10 119.4(4) . .
S11 C19 H19A 109.5 . .
S11 C19 H19B 109.5 . .
H19A C19 H19B 109.5 . .
S11 C19 H19C 109.5 . .
H19A C19 H19C 109.5 . .
H19B C19 H19C 109.5 . .
S12 C20 H20A 109.5 . .
S12 C20 H20B 109.5 . .
H20A C20 H20B 109.5 . .
S12 C20 H20C 109.5 . .
H20A C20 H20C 109.5 . .
H20B C20 H20C 109.5 . .
O5 C21 O6 124.0(7) . .
O5 C21 C13 117.0(7) . .
O6 C21 C13 119.0(7) . .
O8 C22 O7 125.2(7) . .
O8 C22 C14 116.8(6) . .
O7 C22 C14 118.0(6) . .
C23 C23 C24 108.6(3) 4_565 .
C23 C23 H23 125.7 4_565 .
C24 C23 H23 125.7 . .
N1 C24 C25 127.6(5) . .
N1 C24 C23 105.9(5) . .
C25 C24 C23 126.2(5) . .
C24 C25 C26 126.3(5) . .
C24 C25 C33 113.4(5) . .
C26 C25 C33 120.0(5) . .
N2 C26 C25 124.7(5) . .
N2 C26 C27 110.4(5) . .
C25 C26 C27 124.8(5) . .
C28 C27 C26 106.8(6) . .
C28 C27 H27 126.6 . .
C26 C27 H27 126.6 . .
C27 C28 C29 107.1(5) . .
C27 C28 H28 126.5 . .
C29 C28 H28 126.5 . .
N2 C29 C30 124.4(5) . .
N2 C29 C28 110.2(5) . .
C30 C29 C28 125.3(5) . .
C31 C30 C29 126.0(5) . .
C31 C30 C39 114.7(5) . .
C29 C30 C39 119.3(5) . .
N3 C31 C30 127.7(5) . .
N3 C31 C32 106.1(5) . .
C30 C31 C32 126.1(5) . .
C32 C32 C31 108.3(3) 4_565 .
C32 C32 H32 125.8 4_565 .
C31 C32 H32 125.8 . .
C34 C33 C37 117.5(6) . .
C34 C33 C25 121.2(5) . .
C37 C33 C25 120.5(5) . .
C35 C34 C33 120.7(6) . .
C35 C34 H34 119.7 . .
C33 C34 H34 119.7 . .
N4 C35 C34 120.0(6) . .
N4 C35 H35 120.0 . .
C34 C35 H35 120.0 . .
N4 C36 C37 121.5(6) . .
N4 C36 H36 119.2 . .
C37 C36 H36 119.2 . .
C36 C37 C33 119.3(6) . .
C36 C37 H37 120.4 . .
C33 C37 H37 120.4 . .
N4 C38 H38A 109.5 . .
N4 C38 H38B 109.5 . .
H38A C38 H38B 109.5 . .
N4 C38 H38C 109.5 . .
H38A C38 H38C 109.5 . .
H38B C38 H38C 109.5 . .
C40 C39 C43 117.2(6) . .
C40 C39 C30 122.6(5) . .
C43 C39 C30 120.0(6) . .
C41 C40 C39 120.1(6) . .
C41 C40 H40 120.0 . .
C39 C40 H40 120.0 . .
N5 C41 C40 121.0(7) . .
N5 C41 H41 119.5 . .
C40 C41 H41 119.5 . .
N5 C42 C43 121.1(6) . .
N5 C42 H42 119.5 . .
C43 C42 H42 119.5 . .
C42 C43 C39 120.6(6) . .
C42 C43 H43 119.7 . .
C39 C43 H43 119.7 . .
N5 C44 H44A 109.5 . .
N5 C44 H44B 109.5 . .
H44A C44 H44B 109.5 . .
N5 C44 H44C 109.5 . .
H44A C44 H44C 109.5 . .
H44B C44 H44C 109.5 . .
C9 C9 S20A 113.6(7) 4_565 4_565
C9 C9 S20 110.4(6) 4_565 4_565
S20A C9 S20 17.4(7) 4_565 4_565
C9 C9 C8 73.9(4) 4_565 .
S20A C9 C8 170.9(11) 4_565 .
S20 C9 C8 166.9(10) 4_565 .
C9 C9 S20 44.5(4) 4_565 .
S20A C9 S20 71.1(7) 4_565 .
S20 C9 S20 65.8(8) 4_565 .
C8 C9 S20 117.4(7) . .
C9 C9 S20A 42.0(5) 4_565 .
S20A C9 S20A 71.6(11) 4_565 .
S20 C9 S20A 70.4(6) 4_565 .
C8 C9 S20A 115.7(8) . .
S20 C9 S20A 12.9(5) . .
C9 C9 S5A 155.9(5) 4_565 .
S20A C9 S5A 43.4(7) 4_565 .
S20 C9 S5A 50.5(6) 4_565 .
C8 C9 S5A 128.3(8) . .
S20 C9 S5A 114.4(7) . .
S20A C9 S5A 114.6(8) . .
C9 C9 S5 158.0(5) 4_565 .
S20A C9 S5 44.8(7) 4_565 .
S20 C9 S5 48.0(6) 4_565 .
C8 C9 S5 128.0(7) . .
S20 C9 S5 113.6(7) . .
S20A C9 S5 116.2(8) . .
S5A C9 S5 9.9(5) . .
S6 S6 C47 94.0(8) 4_565 .
S6 S6 C47 60.4(6) 4_565 4_565
C47 S6 C47 33.6(13) . 4_565
S6 S6 C10 77.5(3) 4_565 .
C47 S6 C10 78.7(11) . .
C47 S6 C10 73.1(10) 4_565 .
S6 S6 C45 116.6(10) 4_565 4_565
C47 S6 C45 71.9(12) . 4_565
C47 S6 C45 88.7(11) 4_565 4_565
C10 S6 C45 39.4(10) . 4_565
S20 S5 C9 46.4(6) 4_565 .
S20 S5 C45 42.9(12) 4_565 .
C9 S5 C45 88.7(13) . .
C45 C10 C45 156(4) 4_565 .
C45 C10 S20 50.0(17) 4_565 .
C45 C10 S20 114(2) . .
C45 C10 S20 114(2) 4_565 4_565
C45 C10 S20 50.0(17) . 4_565
S20 C10 S20 64.8(11) . 4_565
C45 C10 S6 86.4(18) 4_565 .
C45 C10 S6 111(2) . .
S20 C10 S6 135.0(5) . .
S20 C10 S6 159.7(8) 4_565 .
C45 C10 S6 111(2) 4_565 4_565
C45 C10 S6 86.4(18) . 4_565
S20 C10 S6 159.7(8) . 4_565
S20 C10 S6 135.0(5) 4_565 4_565
S6 C10 S6 25.0(6) . 4_565
C45 S20 C9 167.7(19) 4_565 4_565
C45 S20 S5 90.8(18) 4_565 4_565
C9 S20 S5 85.6(8) 4_565 4_565
C45 S20 C10 55.7(17) 4_565 .
C9 S20 C10 127.2(9) 4_565 .
S5 S20 C10 146.5(9) 4_565 .
C45 S20 S20 112.5(17) 4_565 4_565
C9 S20 S20 69.6(6) 4_565 4_565
S5 S20 S20 154.9(5) 4_565 4_565
C10 S20 S20 57.6(5) . 4_565
C45 S20 C9 154.7(18) 4_565 .
C9 S20 C9 25.1(7) 4_565 .
S5 S20 C9 110.7(7) 4_565 .
C10 S20 C9 102.1(7) . .
S20 S20 C9 44.5(4) 4_565 .
C46 S13 C45 109.4(14) . .
S20 C45 C10 74(2) 4_565 .
S20 C45 S5 46.3(13) 4_565 .
C10 C45 S5 121(3) . .
S20 C45 S13 146(3) 4_565 .
C10 C45 S13 140(3) . .
S5 C45 S13 99.4(17) . .
S20 C45 S6 127(2) 4_565 4_565
C10 C45 S6 54.2(16) . 4_565
S5 C45 S6 168(2) . 4_565
S13 C45 S6 86.7(14) . 4_565
C47 C47 S6 86.0(8) 4_565 .
C47 C47 S6 60.4(6) 4_565 4_565
S6 C47 S6 25.6(6) . 4_565
C47A S6A C47A 59.8(17) . 4_565
C47A S6A C10A 58.5(14) . .
C47A S6A C10A 58.6(14) 4_565 .
S20A C10A S20A 69(2) 4_565 .
S20A C10A C45A 118(3) 4_565 4_565
S20A C10A C45A 50.2(13) . 4_565
S20A C10A C45A 50.2(13) 4_565 .
S20A C10A C45A 118(3) . .
C45A C10A C45A 163(4) 4_565 .
S20A C10A C47A 110.5(15) 4_565 .
S20A C10A C47A 150(3) . .
C45A C10A C47A 118(3) 4_565 .
C45A C10A C47A 64.3(17) . .
S20A C10A C47A 150(3) 4_565 4_565
S20A C10A C47A 110.5(15) . 4_565
C45A C10A C47A 64.3(17) 4_565 4_565
C45A C10A C47A 118(3) . 4_565
C47A C10A C47A 54.7(19) . 4_565
S20A C10A S6A 143.8(14) 4_565 .
S20A C10A S6A 143.8(14) . .
C45A C10A S6A 97(2) 4_565 .
C45A C10A S6A 97(2) . .
C47A C10A S6A 51.8(13) . .
C47A C10A S6A 51.8(13) 4_565 .
S20A C45A S13A 178(3) 4_565 .
S20A C45A S5A 44.0(11) 4_565 .
S13A C45A S5A 136(2) . .
S20A C45A C10A 60(2) 4_565 .
S13A C45A C10A 120(3) . .
S5A C45A C10A 104(2) . .
S20A C45A C47A 121(2) 4_565 .
S13A C45A C47A 58.5(14) . .
S5A C45A C47A 161(2) . .
C10A C45A C47A 65(2) . .
S5A S20A C9 89.6(11) 4_565 4_565
S5A S20A C45A 81.0(17) 4_565 4_565
C9 S20A C45A 163.6(18) 4_565 4_565
S5A S20A C10A 148.3(16) 4_565 .
C9 S20A C10A 121.8(15) 4_565 .
C45A S20A C10A 69.4(18) 4_565 .
S5A S20A C9 113.7(10) 4_565 .
C9 S20A C9 24.4(7) 4_565 .
C45A S20A C9 162.8(18) 4_565 .
C10A S20A C9 97.5(13) . .
S5A S20A S20A 154.4(8) 4_565 4_565
C9 S20A S20A 66.4(7) 4_565 4_565
C45A S20A S20A 124.5(15) 4_565 4_565
C10A S20A S20A 55.6(11) . 4_565
C9 S20A S20A 42.0(5) . 4_565
S20A S5A C45A 55.0(14) 4_565 .
S20A S5A C9 47.0(8) 4_565 .
C45A S5A C9 101.0(14) . .
C45A S13A C47A 72.3(15) . .
C45A S13A C46A 93.9(15) . .
C47A S13A C46A 161.3(11) . .
S13A C47A C47A 158.3(7) . 4_565
S13A C47A S6A 107.3(12) . .
C47A C47A S6A 60.1(9) 4_565 .
S13A C47A C45A 49.2(12) . .
C47A C47A C45A 112.6(12) 4_565 .
S6A C47A C45A 100.1(15) . .
S13A C47A C10A 97.0(12) . .
C47A C47A C10A 62.7(9) 4_565 .
S6A C47A C10A 69.7(16) . .
C45A C47A C10A 50.4(13) . .

loop_
_geom_bond_atom_site_label_1
_geom_bond_atom_site_label_2
_geom_bond_distance
_geom_bond_site_symmetry_2
S1 C2 1.751(5) .
S1 C1 1.757(6) .
S2 C3 1.757(5) .
S2 C4 1.757(7) .
S3 C5 1.727(10) .
S3 C4 1.760(7) .
S4 C8 1.734(5) .
S4 C7 1.748(6) .
S7 C13 1.745(7) .
S7 C15 1.751(7) .
S8 C14 1.748(6) .
S8 C15 1.763(7) .
S9 C17 1.747(7) .
S9 C16 1.768(7) .
S10 C16 1.749(7) .
S10 C18 1.758(7) .
S11 C17 1.751(7) .
S11 C19 1.768(9) .
S12 C18 1.729(7) .
S12 C20 1.776(9) .
O1 C6 1.270(8) .
O2 C6 1.227(9) .
O3 C12 1.283(11) .
O4 C12 1.225(11) .
O5 C21 1.231(9) .
O6 C21 1.270(9) .
O7 C22 1.274(8) .
O8 C22 1.220(8) .
N1 C24 1.372(6) 4_565
N1 C24 1.372(6) .
N1 H1 0.8600 .
N2 C29 1.363(7) .
N2 C26 1.366(7) .
N3 C31 1.368(6) 4_565
N3 C31 1.368(6) .
N3 H3 0.8600 .
N4 C36 1.330(8) .
N4 C35 1.341(8) .
N4 C38 1.480(8) .
N5 C42 1.330(9) .
N5 C41 1.344(9) .
N5 C44 1.477(8) .
C1 C1 1.361(12) 4_565
C1 C6 1.505(9) .
C2 C3 1.351(12) .
C2 S1 1.751(5) 4_565
C3 S2 1.757(5) 4_565
C4 C4 1.350(16) 4_565
C5 H5A 0.9600 .
C5 H5B 0.9600 .
C5 H5C 0.9600 .
C7 C7 1.329(13) 4_565
C7 C12 1.520(10) .
C8 C9 1.418(13) 4_565
C8 C9 1.418(13) .
C8 S4 1.734(5) 4_565
C13 C14 1.361(9) .
C13 C21 1.494(9) .
C14 C22 1.512(9) .
C15 C16 1.325(9) .
C17 C18 1.354(10) .
C19 H19A 0.9600 .
C19 H19B 0.9600 .
C19 H19C 0.9600 .
C20 H20A 0.9600 .
C20 H20B 0.9600 .
C20 H20C 0.9600 .
C23 C23 1.342(12) 4_565
C23 C24 1.434(8) .
C23 H23 0.9300 .
C24 C25 1.395(8) .
C25 C26 1.402(8) .
C25 C33 1.496(8) .
C26 C27 1.445(8) .
C27 C28 1.329(8) .
C27 H27 0.9300 .
C28 C29 1.447(8) .
C28 H28 0.9300 .
C29 C30 1.404(8) .
C30 C31 1.396(8) .
C30 C39 1.499(8) .
C31 C32 1.431(8) .
C32 C32 1.356(12) 4_565
C32 H32 0.9300 .
C33 C34 1.379(8) .
C33 C37 1.393(8) .
C34 C35 1.374(9) .
C34 H34 0.9300 .
C35 H35 0.9300 .
C36 C37 1.371(9) .
C36 H36 0.9300 .
C37 H37 0.9300 .
C38 H38A 0.9600 .
C38 H38B 0.9600 .
C38 H38C 0.9600 .
C39 C40 1.381(9) .
C39 C43 1.388(9) .
C40 C41 1.372(9) .
C40 H40 0.9300 .
C41 H41 0.9300 .
C42 C43 1.364(9) .
C42 H42 0.9300 .
C43 H43 0.9300 .
C44 H44A 0.9600 .
C44 H44B 0.9600 .
C44 H44C 0.9600 .
C9 C9 0.78(2) 4_565
C9 S20A 1.271(16) 4_565
C9 S20 1.298(13) 4_565
C9 S20 1.735(13) .
C9 S20A 1.741(16) .
C9 S5A 1.738(15) .
C9 S5 1.787(14) .
S6 S6 0.746(15) 4_565
S6 C47 1.502(18) .
S6 C47 1.723(18) 4_565
S6 C10 1.73(2) .
S6 C45 2.12(4) 4_565
S5 S20 1.331(13) 4_565
S5 C45 1.84(4) .
C10 C45 1.35(4) 4_565
C10 C45 1.35(4) .
C10 S20 1.58(2) .
C10 S20 1.58(2) 4_565
C10 S6 1.73(2) 4_565
S20 C45 1.25(4) 4_565
S20 C9 1.298(13) 4_565
S20 S5 1.331(13) 4_565
S20 S20 1.688(16) 4_565
S13 C46 1.78(3) .
S13 C45 2.04(4) .
C45 S20 1.25(4) 4_565
C45 S6 2.12(4) 4_565
C47 C47 0.96(4) 4_565
C47 S6 1.724(18) 4_565
S6A C47A 1.864(18) .
S6A C47A 1.864(18) 4_565
S6A C10A 2.22(5) .
C10A S20A 1.60(4) 4_565
C10A S20A 1.60(4) .
C10A C45A 1.72(4) 4_565
C10A C45A 1.72(4) .
C10A C47A 2.02(5) .
C10A C47A 2.02(5) 4_565
C45A S20A 1.41(4) 4_565
C45A S13A 1.60(3) .
C45A S5A 1.70(3) .
C45A C47A 2.01(4) .
C46A S13A 1.84(3) .
S20A S5A 1.195(16) 4_565
S20A C9 1.271(16) 4_565
S20A C45A 1.41(4) 4_565
S20A S20A 1.80(3) 4_565
S5A S20A 1.195(16) 4_565
S13A C47A 1.80(3) .
C47A C47A 1.86(5) 4_565

loop_
_geom_torsion_atom_site_label_1
_geom_torsion_atom_site_label_2
_geom_torsion_atom_site_label_3
_geom_torsion_atom_site_label_4
_geom_torsion
_geom_torsion_site_symmetry_1
_geom_torsion_site_symmetry_4
C2 S1 C1 C1 -2.3(3) . 4_565
C2 S1 C1 C6 179.5(5) . .
C1 S1 C2 C3 180.0(8) . .
C1 S1 C2 S1 3.8(5) . 4_565
S1 C2 C3 S2 2.6(12) . .
S1 C2 C3 S2 178.4(5) 4_565 .
S1 C2 C3 S2 -178.4(5) . 4_565
S1 C2 C3 S2 -2.6(12) 4_565 4_565
C4 S2 C3 C2 -175.4(8) . .
C4 S2 C3 S2 5.5(6) . 4_565
C3 S2 C4 C4 -3.4(4) . 4_565
C3 S2 C4 S3 174.6(5) . .
C5 S3 C4 C4 -107.8(5) . 4_565
C5 S3 C4 S2 74.5(6) . .
C1 C1 C6 O2 178.8(5) 4_565 .
S1 C1 C6 O2 -3.4(9) . .
C1 C1 C6 O1 -2.0(9) 4_565 .
S1 C1 C6 O1 175.8(6) . .
C8 S4 C7 C7 -5.9(3) . 4_565
C8 S4 C7 C12 174.7(6) . .
C7 S4 C8 C9 -170.5(11) . 4_565
C7 S4 C8 C9 -170.4(7) . .
C7 S4 C8 S4 9.9(6) . 4_565
C7 C7 C12 O4 174.1(6) 4_565 .
S4 C7 C12 O4 -6.6(10) . .
C7 C7 C12 O3 -6.0(10) 4_565 .
S4 C7 C12 O3 173.3(6) . .
C15 S7 C13 C14 -0.5(6) . .
C15 S7 C13 C21 178.2(5) . .
C21 C13 C14 C22 3.3(12) . .
S7 C13 C14 C22 -178.3(5) . .
C21 C13 C14 S8 -178.6(6) . .
S7 C13 C14 S8 -0.2(7) . .
C15 S8 C14 C13 0.7(6) . .
C15 S8 C14 C22 179.2(5) . .
C13 S7 C15 C16 178.8(6) . .
C13 S7 C15 S8 0.9(4) . .
C14 S8 C15 C16 -178.8(6) . .
C14 S8 C15 S7 -1.0(4) . .
S7 C15 C16 S10 -176.8(4) . .
S8 C15 C16 S10 0.9(10) . .
S7 C15 C16 S9 -1.2(10) . .
S8 C15 C16 S9 176.5(4) . .
C18 S10 C16 C15 -179.7(7) . .
C18 S10 C16 S9 4.4(5) . .
C17 S9 C16 C15 -180.0(7) . .
C17 S9 C16 S10 -4.0(5) . .
C16 S9 C17 C18 1.9(7) . .
C16 S9 C17 S11 174.0(4) . .
C19 S11 C17 C18 -132.9(7) . .
C19 S11 C17 S9 55.4(6) . .
S9 C17 C18 S12 172.7(4) . .
S11 C17 C18 S12 1.0(10) . .
S9 C17 C18 S10 0.9(8) . .
S11 C17 C18 S10 -170.9(4) . .
C20 S12 C18 C17 162.4(7) . .
C20 S12 C18 S10 -26.0(6) . .
C16 S10 C18 C17 -3.2(6) . .
C16 S10 C18 S12 -175.4(4) . .
C14 C13 C21 O5 177.7(7) . .
S7 C13 C21 O5 -0.8(9) . .
C14 C13 C21 O6 -2.0(12) . .
S7 C13 C21 O6 179.5(6) . .
C13 C14 C22 O8 175.2(7) . .
S8 C14 C22 O8 -2.9(8) . .
C13 C14 C22 O7 -3.8(11) . .
S8 C14 C22 O7 178.0(5) . .
C24 N1 C24 C25 173.0(4) 4_565 .
C24 N1 C24 C23 -1.1(9) 4_565 .
C23 C23 C24 N1 0.7(5) 4_565 .
C23 C23 C24 C25 -173.5(5) 4_565 .
N1 C24 C25 C26 -1.7(11) . .
C23 C24 C25 C26 171.2(6) . .
N1 C24 C25 C33 -175.4(6) . .
C23 C24 C25 C33 -2.5(9) . .
C29 N2 C26 C25 -179.1(6) . .
C29 N2 C26 C27 0.3(7) . .
C24 C25 C26 N2 -3.2(10) . .
C33 C25 C26 N2 170.1(5) . .
C24 C25 C26 C27 177.5(6) . .
C33 C25 C26 C27 -9.2(9) . .
N2 C26 C27 C28 0.5(7) . .
C25 C26 C27 C28 179.9(6) . .
C26 C27 C28 C29 -1.0(7) . .
C26 N2 C29 C30 -179.0(6) . .
C26 N2 C29 C28 -1.0(7) . .
C27 C28 C29 N2 1.3(8) . .
C27 C28 C29 C30 179.3(6) . .
N2 C29 C30 C31 -1.7(10) . .
C28 C29 C30 C31 -179.4(6) . .
N2 C29 C30 C39 180.0(5) . .
C28 C29 C30 C39 2.2(9) . .
C31 N3 C31 C30 -178.4(4) 4_565 .
C31 N3 C31 C32 0.7(9) 4_565 .
C29 C30 C31 N3 1.9(11) . .
C39 C30 C31 N3 -179.7(6) . .
C29 C30 C31 C32 -177.1(6) . .
C39 C30 C31 C32 1.3(9) . .
N3 C31 C32 C32 -0.4(5) . 4_565
C30 C31 C32 C32 178.7(5) . 4_565
C24 C25 C33 C34 -55.7(8) . .
C26 C25 C33 C34 130.1(6) . .
C24 C25 C33 C37 113.7(7) . .
C26 C25 C33 C37 -60.4(8) . .
C37 C33 C34 C35 -7.8(10) . .
C25 C33 C34 C35 161.9(6) . .
C36 N4 C35 C34 2.7(10) . .
C38 N4 C35 C34 -173.2(7) . .
C33 C34 C35 N4 3.4(10) . .
C35 N4 C36 C37 -4.0(11) . .
C38 N4 C36 C37 171.7(7) . .
N4 C36 C37 C33 -0.7(10) . .
C34 C33 C37 C36 6.5(9) . .
C25 C33 C37 C36 -163.3(6) . .
C31 C30 C39 C40 -118.5(7) . .
C29 C30 C39 C40 60.1(8) . .
C31 C30 C39 C43 57.1(8) . .
C29 C30 C39 C43 -124.4(7) . .
C43 C39 C40 C41 -2.3(10) . .
C30 C39 C40 C41 173.4(6) . .
C42 N5 C41 C40 2.6(11) . .
C44 N5 C41 C40 -177.9(7) . .
C39 C40 C41 N5 -0.6(11) . .
C41 N5 C42 C43 -1.5(11) . .
C44 N5 C42 C43 178.9(7) . .
N5 C42 C43 C39 -1.5(11) . .
C40 C39 C43 C42 3.4(10) . .
C30 C39 C43 C42 -172.5(6) . .
S4 C8 C9 C9 -0.2(9) 4_565 4_565
S4 C8 C9 C9 -179.9(6) . 4_565
C9 C8 C9 S20A 147(7) 4_565 4_565
S4 C8 C9 S20A 147(7) 4_565 4_565
S4 C8 C9 S20A -33(7) . 4_565
C9 C8 C9 S20 -111(4) 4_565 4_565
S4 C8 C9 S20 -111(4) 4_565 4_565
S4 C8 C9 S20 69(4) . 4_565
C9 C8 C9 S20 -10.3(9) 4_565 .
S4 C8 C9 S20 -10.5(16) 4_565 .
S4 C8 C9 S20 169.9(7) . .
C9 C8 C9 S20A 4.0(9) 4_565 .
S4 C8 C9 S20A 3.8(16) 4_565 .
S4 C8 C9 S20A -175.8(8) . .
C9 C8 C9 S5A 169.4(9) 4_565 .
S4 C8 C9 S5A 169.2(9) 4_565 .
S4 C8 C9 S5A -10.5(13) . .
C9 C8 C9 S5 -178.0(8) 4_565 .
S4 C8 C9 S5 -178.2(8) 4_565 .
S4 C8 C9 S5 2.1(12) . .
C9 C9 S5 S20 -11.3(13) 4_565 4_565
S20A C9 S5 S20 -23.7(10) 4_565 4_565
C8 C9 S5 S20 163.7(13) . 4_565
S20 C9 S5 S20 -4.5(5) . 4_565
S20A C9 S5 S20 -18.4(9) . 4_565
S5A C9 S5 S20 -101(4) . 4_565
C9 C9 S5 C45 -3.3(18) 4_565 .
S20A C9 S5 C45 -15.8(15) 4_565 .
S20 C9 S5 C45 8.0(13) 4_565 .
C8 C9 S5 C45 171.7(15) . .
S20 C9 S5 C45 3.5(14) . .
S20A C9 S5 C45 -10.4(15) . .
S5A C9 S5 C45 -93(4) . .
S6 S6 C10 C45 172(2) 4_565 4_565
C47 S6 C10 C45 75(2) . 4_565
C47 S6 C10 C45 109(2) 4_565 4_565
S6 S6 C10 C45 9(2) 4_565 .
C47 S6 C10 C45 -88(2) . .
C47 S6 C10 C45 -54(2) 4_565 .
C45 S6 C10 C45 -163(4) 4_565 .
S6 S6 C10 S20 -175(2) 4_565 .
C47 S6 C10 S20 88(2) . .
C47 S6 C10 S20 122(2) 4_565 .
C45 S6 C10 S20 13.0(18) 4_565 .
S6 S6 C10 S20 -10(5) 4_565 4_565
C47 S6 C10 S20 -107(5) . 4_565
C47 S6 C10 S20 -73(5) 4_565 4_565
C45 S6 C10 S20 178(6) 4_565 4_565
C47 S6 C10 S6 -96.7(8) . 4_565
C47 S6 C10 S6 -62.5(7) 4_565 4_565
C45 S6 C10 S6 -172(2) 4_565 4_565
C45 C10 S20 C45 159(4) . 4_565
S20 C10 S20 C45 169(2) 4_565 4_565
S6 C10 S20 C45 -17(2) . 4_565
S6 C10 S20 C45 -23(5) 4_565 4_565
C45 C10 S20 C9 -165(2) 4_565 4_565
C45 C10 S20 C9 -6(3) . 4_565
S20 C10 S20 C9 3.4(17) 4_565 4_565
S6 C10 S20 C9 177.7(16) . 4_565
S6 C10 S20 C9 172(4) 4_565 4_565
C45 C10 S20 S5 1(3) 4_565 4_565
C45 C10 S20 S5 160(2) . 4_565
S20 C10 S20 S5 169.7(15) 4_565 4_565
S6 C10 S20 S5 -16(4) . 4_565
S6 C10 S20 S5 -22(7) 4_565 4_565
C45 C10 S20 S20 -169(2) 4_565 4_565
C45 C10 S20 S20 -9(2) . 4_565
S6 C10 S20 S20 174(3) . 4_565
S6 C10 S20 S20 168(6) 4_565 4_565
C45 C10 S20 C9 -167(2) 4_565 .
C45 C10 S20 C9 -7(3) . .
S20 C10 S20 C9 2.0(10) 4_565 .
S6 C10 S20 C9 176(2) . .
S6 C10 S20 C9 170(5) 4_565 .
C9 C9 S20 C45 151(5) 4_565 4_565
S20A C9 S20 C45 -11(4) 4_565 4_565
S20 C9 S20 C45 -29(5) 4_565 4_565
C8 C9 S20 C45 165(4) . 4_565
S20A C9 S20 C45 79(5) . 4_565
S5A C9 S20 C45 -15(5) . 4_565
S5 C9 S20 C45 -25(5) . 4_565
S20A C9 S20 C9 -162.1(7) 4_565 4_565
S20 C9 S20 C9 179.999(5) 4_565 4_565
C8 C9 S20 C9 14.1(12) . 4_565
S20A C9 S20 C9 -72(3) . 4_565
S5A C9 S20 C9 -165.6(5) . 4_565
S5 C9 S20 C9 -176.4(4) . 4_565
C9 C9 S20 S5 4.8(6) 4_565 4_565
S20A C9 S20 S5 -157.4(10) 4_565 4_565
S20 C9 S20 S5 -175.2(6) 4_565 4_565
C8 C9 S20 S5 18.9(12) . 4_565
S20A C9 S20 S5 -67(3) . 4_565
S5A C9 S20 S5 -160.8(9) . 4_565
S5 C9 S20 S5 -171.6(10) . 4_565
C9 C9 S20 C10 177.5(13) 4_565 .
S20A C9 S20 C10 15.4(13) 4_565 .
S20 C9 S20 C10 -2.5(13) 4_565 .
C8 C9 S20 C10 -168.3(12) . .
S20A C9 S20 C10 106(3) . .
S5A C9 S20 C10 11.9(13) . .
S5 C9 S20 C10 1.2(13) . .
C9 C9 S20 S20 180.001(4) 4_565 4_565
S20A C9 S20 S20 17.9(7) 4_565 4_565
C8 C9 S20 S20 -165.9(12) . 4_565
S20A C9 S20 S20 108(3) . 4_565
S5A C9 S20 S20 14.4(5) . 4_565
S5 C9 S20 S20 3.6(4) . 4_565
C45 C10 C45 S20 53(10) 4_565 4_565
S20 C10 C45 S20 11(2) . 4_565
S6 C10 C45 S20 -171.7(17) . 4_565
S6 C10 C45 S20 -168.0(17) 4_565 4_565
C45 C10 C45 S5 54(11) 4_565 .
S20 C10 C45 S5 12(4) . .
S20 C10 C45 S5 0.5(15) 4_565 .
S6 C10 C45 S5 -171.2(17) . .
S6 C10 C45 S5 -168(2) 4_565 .
C45 C10 C45 S13 -123(8) 4_565 .
S20 C10 C45 S13 -166(3) . .
S20 C10 C45 S13 -177(5) 4_565 .
S6 C10 C45 S13 11(5) . .
S6 C10 C45 S13 15(4) 4_565 .
C45 C10 C45 S6 -138(9) 4_565 4_565
S20 C10 C45 S6 179(2) . 4_565
S20 C10 C45 S6 168.0(17) 4_565 4_565
S6 C10 C45 S6 -3.6(9) . 4_565
C9 S5 C45 S20 -8.5(14) . 4_565
S20 S5 C45 C10 -1(2) 4_565 .
C9 S5 C45 C10 -9(3) . .
S20 S5 C45 S13 178(3) 4_565 .
C9 S5 C45 S13 169.2(14) . .
S20 S5 C45 S6 -61(10) 4_565 4_565
C9 S5 C45 S6 -69(10) . 4_565
C46 S13 C45 S20 3(5) . 4_565
C46 S13 C45 C10 178(4) . .
C46 S13 C45 S5 0.0(19) . .
C46 S13 C45 S6 -170.1(11) . 4_565
S6 S6 C47 C47 0.002(5) 4_565 4_565
C10 S6 C47 C47 76.4(3) . 4_565
C45 S6 C47 C47 116.7(10) 4_565 4_565
C47 S6 C47 S6 -0.002(11) 4_565 4_565
C10 S6 C47 S6 76.4(3) . 4_565
C45 S6 C47 S6 116.7(10) 4_565 4_565
C47A S6A C10A S20A 71(5) . 4_565
C47A S6A C10A S20A 143(5) 4_565 4_565
C47A S6A C10A S20A -143(5) . .
C47A S6A C10A S20A -71(5) 4_565 .
C47A S6A C10A C45A -121(3) . 4_565
C47A S6A C10A C45A -49(2) 4_565 4_565
C47A S6A C10A C45A 49(2) . .
C47A S6A C10A C45A 121(3) 4_565 .
C47A S6A C10A C47A 72(2) 4_565 .
C47A S6A C10A C47A -72(2) . 4_565
S20A C10A C45A S20A -9(3) . 4_565
C45A C10A C45A S20A -52(14) 4_565 4_565
C47A C10A C45A S20A -155(2) . 4_565
C47A C10A C45A S20A -147(3) 4_565 4_565
S6A C10A C45A S20A 163(3) . 4_565
S20A C10A C45A S13A 178(3) 4_565 .
S20A C10A C45A S13A 169(3) . .
C45A C10A C45A S13A 126(13) 4_565 .
C47A C10A C45A S13A 23(2) . .
C47A C10A C45A S13A 31(4) 4_565 .
S6A C10A C45A S13A -19(3) . .
S20A C10A C45A S5A -8.0(17) 4_565 .
S20A C10A C45A S5A -17(4) . .
C45A C10A C45A S5A -60(14) 4_565 .
C47A C10A C45A S5A -163(2) . .
C47A C10A C45A S5A -155(2) 4_565 .
S6A C10A C45A S5A 155.2(19) . .
S20A C10A C45A C47A 155(2) 4_565 .
S20A C10A C45A C47A 147(4) . .
C45A C10A C45A C47A 103(14) 4_565 .
C47A C10A C45A C47A 9(2) 4_565 .
S6A C10A C45A C47A -41.4(15) . .
S20A C10A S20A S5A 167(3) 4_565 4_565
C45A C10A S20A S5A -21(4) 4_565 4_565
C45A C10A S20A S5A 174(3) . 4_565
C47A C10A S20A S5A -99(5) . 4_565
C47A C10A S20A S5A -45(5) 4_565 4_565
S6A C10A S20A S5A 8(8) . 4_565
S20A C10A S20A C9 -5(3) 4_565 4_565
C45A C10A S20A C9 167(2) 4_565 4_565
C45A C10A S20A C9 2(5) . 4_565
C47A C10A S20A C9 89(4) . 4_565
C47A C10A S20A C9 143.0(16) 4_565 4_565
S6A C10A S20A C9 -164(4) . 4_565
S20A C10A S20A C45A -172(3) 4_565 4_565
C45A C10A S20A C45A -165(5) . 4_565
C47A C10A S20A C45A -77(4) . 4_565
C47A C10A S20A C45A -24(2) 4_565 4_565
S6A C10A S20A C45A 29(4) . 4_565
S20A C10A S20A C9 -3.3(17) 4_565 .
C45A C10A S20A C9 168.6(19) 4_565 .
C45A C10A S20A C9 4(4) . .
C47A C10A S20A C9 91(4) . .
C47A C10A S20A C9 145.0(19) 4_565 .
S6A C10A S20A C9 -162(4) . .
C45A C10A S20A S20A 172(3) 4_565 4_565
C45A C10A S20A S20A 7(2) . 4_565
C47A C10A S20A S20A 94(4) . 4_565
C47A C10A S20A S20A 148(3) 4_565 4_565
S6A C10A S20A S20A -159(6) . 4_565
C9 C9 S20A S5A 9.8(8) 4_565 4_565
S20A C9 S20A S5A -170.2(8) 4_565 4_565
S20 C9 S20A S5A 171.5(13) 4_565 4_565
C8 C9 S20A S5A 4.0(16) . 4_565
S20 C9 S20A S5A 104(3) . 4_565
S5A C9 S20A S5A -163.4(13) . 4_565
S5 C9 S20A S5A -174.2(11) . 4_565
S20A C9 S20A C9 179.998(5) 4_565 4_565
S20 C9 S20A C9 161.6(7) 4_565 4_565
C8 C9 S20A C9 -5.8(14) . 4_565
S20 C9 S20A C9 95(3) . 4_565
S5A C9 S20A C9 -173.2(6) . 4_565
S5 C9 S20A C9 176.0(5) . 4_565
C9 C9 S20A C45A -137(6) 4_565 4_565
S20A C9 S20A C45A 43(6) 4_565 4_565
S20 C9 S20A C45A 25(6) 4_565 4_565
C8 C9 S20A C45A -143(6) . 4_565
S20 C9 S20A C45A -42(5) . 4_565
S5A C9 S20A C45A 50(6) . 4_565
S5 C9 S20A C45A 39(6) . 4_565
C9 C9 S20A C10A -176(2) 4_565 .
S20A C9 S20A C10A 4(2) 4_565 .
S20 C9 S20A C10A -14(2) 4_565 .
C8 C9 S20A C10A 178(2) . .
S20 C9 S20A C10A -81(3) . .
S5A C9 S20A C10A 11(2) . .
S5 C9 S20A C10A 0(2) . .
C9 C9 S20A S20A 180.002(3) 4_565 4_565
S20 C9 S20A S20A -18.4(7) 4_565 4_565
C8 C9 S20A S20A 174.2(14) . 4_565
S20 C9 S20A S20A -85(3) . 4_565
S5A C9 S20A S20A 6.8(6) . 4_565
S5 C9 S20A S20A -4.0(5) . 4_565
S13A C45A S5A S20A -177(4) . 4_565
C10A C45A S5A S20A 10(2) . 4_565
C47A C45A S5A S20A -43(6) . 4_565
S20A C45A S5A C9 10.0(14) 4_565 .
S13A C45A S5A C9 -167(3) . .
C10A C45A S5A C9 20(3) . .
C47A C45A S5A C9 -33(7) . .
C9 C9 S5A S20A -20.6(16) 4_565 4_565
S20 C9 S5A S20A 21.9(10) 4_565 4_565
C8 C9 S5A S20A -174.9(16) . 4_565
S20 C9 S5A S20A 4.8(11) . 4_565
S20A C9 S5A S20A -9.4(8) . 4_565
S5 C9 S5A S20A 93(4) . 4_565
C9 C9 S5A C45A -32(2) 4_565 .
S20A C9 S5A C45A -11.2(16) 4_565 .
S20 C9 S5A C45A 10.7(13) 4_565 .
C8 C9 S5A C45A 173.9(15) . .
S20 C9 S5A C45A -6.4(15) . .
S20A C9 S5A C45A -20.6(16) . .
S5 C9 S5A C45A 81(4) . .
S20A C45A S13A C47A 67(89) 4_565 .
S5A C45A S13A C47A 164(3) . .
C10A C45A S13A C47A -24(3) . .
S20A C45A S13A C46A -100(89) 4_565 .
S5A C45A S13A C46A -3(3) . .
C10A C45A S13A C46A 169(3) . .
C47A C45A S13A C46A -167.2(11) . .
C45A S13A C47A C47A 37(2) . 4_565
C46A S13A C47A C47A 81(4) . 4_565
C45A S13A C47A S6A 88.5(18) . .
C46A S13A C47A S6A 132(3) . .
C46A S13A C47A C45A 44(4) . .
C45A S13A C47A C10A 18(2) . .
C46A S13A C47A C10A 61(4) . .
C47A S6A C47A S13A -160.6(7) 4_565 .
C10A S6A C47A S13A -91.2(13) . .
C10A S6A C47A C47A 69.4(12) . 4_565
C47A S6A C47A C45A -110.3(14) 4_565 .
C10A S6A C47A C45A -40.9(15) . .
C47A S6A C47A C10A -69.4(12) 4_565 .
S20A C45A C47A S13A -178(3) 4_565 .
S5A C45A C47A S13A -145(7) . .
C10A C45A C47A S13A 157(3) . .
S20A C45A C47A C47A 16(3) 4_565 4_565
S13A C45A C47A C47A -165.9(8) . 4_565
S5A C45A C47A C47A 49(7) . 4_565
C10A C45A C47A C47A -9(2) . 4_565
S20A C45A C47A S6A 78(3) 4_565 .
S13A C45A C47A S6A -104.2(14) . .
S5A C45A C47A S6A 111(6) . .
C10A C45A C47A S6A 53(2) . .
S20A C45A C47A C10A 25(2) 4_565 .
S13A C45A C47A C10A -157(3) . .
S5A C45A C47A C10A 58(6) . .
S20A C10A C47A S13A -37(3) 4_565 .
S20A C10A C47A S13A -120(4) . .
C45A C10A C47A S13A -179(3) 4_565 .
C45A C10A C47A S13A -17.4(19) . .
C47A C10A C47A S13A 171.9(8) 4_565 .
S6A C10A C47A S13A 105.9(11) . .
S20A C10A C47A C47A 151(3) 4_565 4_565
S20A C10A C47A C47A 68(3) . 4_565
C45A C10A C47A C47A 10(2) 4_565 4_565
C45A C10A C47A C47A 171(2) . 4_565
S6A C10A C47A C47A -66.0(10) . 4_565
S20A C10A C47A S6A -143(3) 4_565 .
S20A C10A C47A S6A 134(4) . .
C45A C10A C47A S6A 75(3) 4_565 .
C45A C10A C47A S6A -123(2) . .
C47A C10A C47A S6A 66.0(10) 4_565 .
S20A C10A C47A C45A -20.0(18) 4_565 .
S20A C10A C47A C45A -103(5) . .
C45A C10A C47A C45A -161(5) 4_565 .
C47A C10A C47A C45A -171(2) 4_565 .
S6A C10A C47A C45A 123(2) . .
